data_4029556
loop_
_publ_author_name
'K\"utt, Agnes'
'Movchun, Valeria'
'Rodima, Toomas'
'Dansauer, Timo'
'Rusanov, Eduard B.'
'Leito, Ivo'
'Kaljurand, Ivari'
'Koppel, Juta'
'Pihl, Viljar'
'Koppel, Ivar'
'Ovsjannikov, Gea'
'Toom, Lauri'
'Mishima, Masaaki'
'Medebielle, Maurice'
'Lork, Enno'
'R\"oschenthaler, Gerd-Volker'
'Koppel, Ilmar A.'
'Kolomeitsev, Alexander A.'

_publ_section_title
;
 Pentakis(trifluoromethyl)phenyl, a sterically crowded and
 electron-withdrawing group: synthesis and acidity of
 pentakis(trifluoromethyl)benzene, -toluene, -phenol, and -aniline.
;
_journal_issue 7
_journal_name_full 'The Journal of organic chemistry'
_journal_page_first 2607
_journal_page_last 2620
_journal_paper_doi 10.1021/jo702513w
_journal_volume 73
_journal_year 2008
_chemical_formula_moiety 'C14 F15 N2, C8 H20 N'
_chemical_formula_sum 'C22 H20 F15 N3'
_chemical_formula_weight 611.41
_chemical_name_systematic
; 
 ? 
;
_space_group_IT_number 15
_symmetry_cell_setting monoclinic
_symmetry_space_group_name_Hall '-C 2yc'
_symmetry_space_group_name_H-M 'C 1 2/c 1'
_atom_sites_solution_hydrogens geom
_atom_sites_solution_primary direct
_atom_sites_solution_secondary difmap
_audit_creation_method SHELXL-97
_cell_angle_alpha 90.00
_cell_angle_beta 111.180(10)
_cell_angle_gamma 90.00
_cell_formula_units_Z 8
_cell_length_a 25.148(4)
_cell_length_b 11.8370(10)
_cell_length_c 18.256(2)
_cell_measurement_reflns_used 44
_cell_measurement_temperature 173(2)
_cell_measurement_theta_max 12.509
_cell_measurement_theta_min 3.787
_cell_volume 5067.3(11)
_computing_cell_refinement 'Siemens XSCANS'
_computing_data_collection 'Siemens XSCANS'
_computing_data_reduction 'Siemens XSCANS'
_computing_molecular_graphics 'Diamond, Crystal Impact'
_computing_publication_material 'Siemens SHELXTL'
_computing_structure_refinement 'SHELXL-97 (Sheldrick, 1997)'
_computing_structure_solution 'SHELXS-97 (Sheldrick, 1990)'
_diffrn_ambient_temperature 173(2)
_diffrn_measured_fraction_theta_full 0.986
_diffrn_measured_fraction_theta_max 0.986
_diffrn_measurement_device_type 'Siemens P4'
_diffrn_measurement_method '2\q/\w scans'
_diffrn_radiation_monochromator graphite
_diffrn_radiation_source 'normal-focus sealed tube'
_diffrn_radiation_type MoK\a
_diffrn_radiation_wavelength 0.71073
_diffrn_reflns_av_R_equivalents 0.0272
_diffrn_reflns_av_sigmaI/netI 0.0344
_diffrn_reflns_limit_h_max 31
_diffrn_reflns_limit_h_min -31
_diffrn_reflns_limit_k_max 14
_diffrn_reflns_limit_k_min -1
_diffrn_reflns_limit_l_max 23
_diffrn_reflns_limit_l_min -23
_diffrn_reflns_number 12484
_diffrn_reflns_theta_full 27.50
_diffrn_reflns_theta_max 27.50
_diffrn_reflns_theta_min 2.82
_diffrn_standards_decay_% 'random variation +/-2.0'
_diffrn_standards_interval_count 197
_diffrn_standards_number 3
_exptl_absorpt_coefficient_mu 0.173
_exptl_absorpt_correction_type none
_exptl_crystal_colour orange
_exptl_crystal_density_diffrn 1.603
_exptl_crystal_density_method 'not measured'
_exptl_crystal_F_000 2464
_exptl_crystal_size_max 1.0
_exptl_crystal_size_mid 0.9
_exptl_crystal_size_min 0.4
_refine_diff_density_max 0.363
_refine_diff_density_min -0.238
_refine_diff_density_rms 0.042
_refine_ls_extinction_coef 0.00091(13)
_refine_ls_extinction_expression Fc^*^=kFc[1+0.001xFc^2^\l^3^/sin(2\q)]^-1/4^
_refine_ls_extinction_method SHELXL
_refine_ls_goodness_of_fit_ref 1.027
_refine_ls_hydrogen_treatment refU
_refine_ls_matrix_type full
_refine_ls_number_parameters 424
_refine_ls_number_reflns 5742
_refine_ls_number_restraints 24
_refine_ls_restrained_S_all 1.032
_refine_ls_R_factor_all 0.0500
_refine_ls_R_factor_gt 0.0372
_refine_ls_shift/su_max 0.001
_refine_ls_shift/su_mean 0.000
_refine_ls_structure_factor_coef Fsqd
_refine_ls_weighting_details 'calc w=1/[\s^2^(Fo^2^)+(0.0407P)^2^+3.3119P] where P=(Fo^2^+2Fc^2^)/3'
_refine_ls_weighting_scheme calc
_refine_ls_wR_factor_gt 0.0939
_refine_ls_wR_factor_ref 0.1015
_reflns_number_gt 4592
_reflns_number_total 5742
_reflns_threshold_expression >2\s(I)
_cod_data_source_file jo702513w-file007.cif
_cod_data_source_block Compound_7a
_cod_depositor_comments
;
The following automatic conversions were performed:

'_symmetry_cell_setting' value 'Monoclinic' changed to 'monoclinic'
according to
/usr/data/users/saulius/automatic-downloads/retrospective/ACS/lib/dictionaries/cif_core.dic
dictionary named 'cif_core.dic' version 2.4.2 from 2011-04-26.

Automatic conversion script
Id: cif_fix_values 2281 2013-09-26 08:29:07Z andrius 
;
_cod_original_sg_symbol_H-M 'C 2/c'
_cod_database_code 4029556

loop_
_symmetry_equiv_pos_as_xyz
'x, y, z'
'-x, y, -z+1/2'
'x+1/2, y+1/2, z'
'-x+1/2, y+1/2, -z+1/2'
'-x, -y, -z'
'x, -y, z-1/2'
'-x+1/2, -y+1/2, -z'
'x+1/2, -y+1/2, z-1/2'

loop_
_atom_site_label
_atom_site_type_symbol
_atom_site_fract_x
_atom_site_fract_y
_atom_site_fract_z
_atom_site_U_iso_or_equiv
_atom_site_adp_type
_atom_site_occupancy
_atom_site_symmetry_multiplicity
_atom_site_calc_flag
_atom_site_refinement_flags
_atom_site_disorder_assembly
_atom_site_disorder_group
C1 C 0.61794(5) 0.54969(12) 0.41680(7) 0.0248(3) Uani 1 1 d . . .
C2 C 0.57466(6) 0.46828(12) 0.41535(8) 0.0281(3) Uani 1 1 d . A .
C3 C 0.51848(6) 0.50709(13) 0.38853(8) 0.0292(3) Uani 1 1 d . A .
C4 C 0.50684(5) 0.62417(13) 0.37854(8) 0.0273(3) Uani 1 1 d . . .
C5 C 0.55186(6) 0.69856(12) 0.41974(8) 0.0258(3) Uani 1 1 d . . .
C6 C 0.60778(5) 0.65961(12) 0.44457(8) 0.0248(3) Uani 1 1 d . . .
C7 C 0.59332(6) 0.35013(14) 0.44467(8) 0.0418(4) Uani 1 1 d D . .
F1 F 0.6479(2) 0.3388(10) 0.4814(5) 0.0429(11) Uani 0.537(16) 1 d PD A 1
F2 F 0.5693(4) 0.3146(6) 0.4923(6) 0.129(3) Uani 0.537(16) 1 d PD A 1
F3 F 0.5790(4) 0.2797(7) 0.3862(4) 0.086(2) Uani 0.537(16) 1 d PD A 1
F1A F 0.65176(19) 0.3419(11) 0.4677(4) 0.0430(14) Uani 0.463(16) 1 d PD A 2
F2A F 0.5817(2) 0.3246(5) 0.51076(19) 0.0420(13) Uani 0.463(16) 1 d PD A 2
F3A F 0.5716(3) 0.2630(5) 0.3931(3) 0.0420(10) Uani 0.463(16) 1 d PD A 2
C8 C 0.46926(6) 0.42302(13) 0.36951(8) 0.0435(4) Uani 1 1 d D . .
F4 F 0.48000(16) 0.3343(2) 0.4176(2) 0.0492(10) Uani 0.543(11) 1 d PD B 1
F5 F 0.4582(3) 0.3813(4) 0.2976(2) 0.0525(10) Uani 0.543(11) 1 d PD B 1
F6 F 0.4209(2) 0.4678(7) 0.3698(3) 0.0494(9) Uani 0.543(11) 1 d PD B 1
F4A F 0.4731(3) 0.3648(9) 0.4321(4) 0.160(4) Uani 0.457(11) 1 d PD B 2
F5A F 0.4665(4) 0.3499(8) 0.3149(5) 0.088(3) Uani 0.457(11) 1 d PD B 2
F6A F 0.4197(3) 0.4734(9) 0.3473(6) 0.088(2) Uani 0.457(11) 1 d PD B 2
C9 C 0.45260(6) 0.66851(16) 0.31732(9) 0.0368(4) Uani 1 1 d . . .
F7 F 0.43422(4) 0.59750(11) 0.25584(6) 0.0579(3) Uani 1 1 d . . .
F8 F 0.46148(4) 0.76763(10) 0.28763(6) 0.0466(3) Uani 1 1 d . . .
F9 F 0.40827(4) 0.68584(9) 0.34014(6) 0.0447(3) Uani 1 1 d . . .
C10 C 0.53868(6) 0.81889(13) 0.43671(9) 0.0331(3) Uani 1 1 d . . .
F10 F 0.48404(4) 0.83369(8) 0.42804(6) 0.0397(2) Uani 1 1 d . . .
F11 F 0.55044(4) 0.89394(9) 0.38960(7) 0.0485(3) Uani 1 1 d . . .
F12 F 0.56834(4) 0.85083(9) 0.51051(6) 0.0456(3) Uani 1 1 d . . .
C11 C 0.65762(6) 0.71816(13) 0.50629(8) 0.0293(3) Uani 1 1 d . . .
F13 F 0.70690(3) 0.66348(8) 0.52018(5) 0.0361(2) Uani 1 1 d . . .
F14 F 0.65100(4) 0.72189(9) 0.57612(5) 0.0385(2) Uani 1 1 d . . .
F15 F 0.66584(4) 0.82456(8) 0.48778(6) 0.0397(2) Uani 1 1 d . . .
C12 C 0.66236(6) 0.53189(12) 0.38986(8) 0.0261(3) Uani 1 1 d . . .
C13 C 0.69083(6) 0.62560(12) 0.37079(8) 0.0267(3) Uani 1 1 d . . .
N1 N 0.71200(6) 0.69826(12) 0.34976(8) 0.0352(3) Uani 1 1 d . . .
C14 C 0.67516(7) 0.42798(14) 0.36068(10) 0.0357(3) Uani 1 1 d . . .
N2 N 0.68749(8) 0.34853(14) 0.33453(12) 0.0590(5) Uani 1 1 d . . .
N3 N 0.82571(5) 0.52622(10) 0.23198(8) 0.0307(3) Uani 1 1 d . . .
C15 C 0.82405(7) 0.48202(14) 0.15317(10) 0.0378(4) Uani 1 1 d . . .
H15A H 0.8607 0.4440 0.1609 0.0439(18) Uiso 1 1 calc R . .
H15B H 0.7936 0.4243 0.1345 0.0439(18) Uiso 1 1 calc R . .
C16 C 0.81377(10) 0.57043(17) 0.08971(12) 0.0561(5) Uani 1 1 d . . .
H16A H 0.7766 0.6063 0.0795 0.080(2) Uiso 1 1 calc R . .
H16B H 0.8141 0.5345 0.0415 0.080(2) Uiso 1 1 calc R . .
H16C H 0.8439 0.6277 0.1070 0.080(2) Uiso 1 1 calc R . .
C17 C 0.87409(7) 0.60988(14) 0.26695(11) 0.0399(4) Uani 1 1 d . . .
H17A H 0.8670 0.6763 0.2318 0.0439(18) Uiso 1 1 calc R . .
H17B H 0.8734 0.6362 0.3180 0.0439(18) Uiso 1 1 calc R . .
C18 C 0.93300(8) 0.56486(19) 0.27973(17) 0.0663(6) Uani 1 1 d . . .
H18A H 0.9402 0.4975 0.3131 0.080(2) Uiso 1 1 calc R . .
H18B H 0.9615 0.6228 0.3054 0.080(2) Uiso 1 1 calc R . .
H18C H 0.9355 0.5451 0.2290 0.080(2) Uiso 1 1 calc R . .
C19 C 0.77137(6) 0.59026(14) 0.22323(10) 0.0370(4) Uani 1 1 d . . .
H19A H 0.7732 0.6145 0.2760 0.0439(18) Uiso 1 1 calc R . .
H19B H 0.7698 0.6593 0.1919 0.0439(18) Uiso 1 1 calc R . .
C20 C 0.71678(7) 0.52433(19) 0.18474(13) 0.0535(5) Uani 1 1 d . . .
H20A H 0.7127 0.5053 0.1307 0.080(2) Uiso 1 1 calc R . .
H20B H 0.6842 0.5703 0.1842 0.080(2) Uiso 1 1 calc R . .
H20C H 0.7181 0.4547 0.2144 0.080(2) Uiso 1 1 calc R . .
C21 C 0.83282(8) 0.42358(14) 0.28419(10) 0.0415(4) Uani 1 1 d . . .
H21A H 0.8002 0.3722 0.2593 0.0439(18) Uiso 1 1 calc R . .
H21B H 0.8678 0.3832 0.2864 0.0439(18) Uiso 1 1 calc R . .
C22 C 0.83665(10) 0.44687(19) 0.36733(11) 0.0560(5) Uani 1 1 d . . .
H22A H 0.8703 0.4935 0.3941 0.080(2) Uiso 1 1 calc R . .
H22B H 0.8398 0.3752 0.3955 0.080(2) Uiso 1 1 calc R . .
H22C H 0.8023 0.4870 0.3663 0.080(2) Uiso 1 1 calc R . .

loop_
_atom_site_aniso_label
_atom_site_aniso_U_11
_atom_site_aniso_U_22
_atom_site_aniso_U_33
_atom_site_aniso_U_23
_atom_site_aniso_U_13
_atom_site_aniso_U_12
C1 0.0229(6) 0.0239(7) 0.0224(6) 0.0029(5) 0.0019(5) 0.0007(5)
C2 0.0301(7) 0.0258(7) 0.0287(7) -0.0019(6) 0.0109(5) -0.0029(6)
C3 0.0257(7) 0.0345(8) 0.0284(7) -0.0064(6) 0.0110(5) -0.0077(6)
C4 0.0202(6) 0.0349(8) 0.0260(6) -0.0026(6) 0.0074(5) -0.0015(5)
C5 0.0248(6) 0.0280(7) 0.0244(6) 0.0011(5) 0.0088(5) 0.0005(5)
C6 0.0233(6) 0.0247(7) 0.0243(6) 0.0005(5) 0.0061(5) -0.0021(5)
C7 0.0450(9) 0.0298(9) 0.0565(10) 0.0036(8) 0.0255(8) -0.0012(7)
F1 0.0495(19) 0.0368(17) 0.039(2) 0.0206(18) 0.0124(13) 0.0058(16)
F2 0.149(5) 0.081(4) 0.226(6) 0.095(4) 0.151(5) 0.054(3)
F3 0.055(3) 0.027(2) 0.149(5) -0.024(3) 0.005(3) -0.0029(18)
F1A 0.0452(19) 0.039(2) 0.047(3) 0.021(2) 0.0197(16) 0.0093(15)
F2A 0.056(2) 0.044(2) 0.029(2) 0.0112(13) 0.0181(16) -0.0003(14)
F3A 0.056(2) 0.0159(17) 0.058(2) -0.0096(12) 0.0257(17) -0.0130(13)
C8 0.0350(8) 0.0421(10) 0.0537(10) -0.0101(8) 0.0165(7) -0.0128(7)
F4 0.0478(15) 0.0202(14) 0.091(2) -0.0041(11) 0.0383(15) -0.0073(10)
F5 0.0413(15) 0.047(2) 0.0582(17) -0.0292(14) 0.0053(11) -0.0097(16)
F6 0.0326(16) 0.0502(19) 0.0754(18) -0.0082(13) 0.0317(12) -0.0126(13)
F4A 0.115(5) 0.251(8) 0.080(3) 0.067(5) -0.004(3) -0.128(5)
F5A 0.052(3) 0.049(4) 0.168(6) -0.062(4) 0.047(4) -0.024(2)
F6A 0.035(2) 0.057(3) 0.182(7) -0.026(5) 0.052(4) -0.0161(19)
C9 0.0245(7) 0.0502(10) 0.0329(7) -0.0033(7) 0.0070(6) 0.0031(7)
F7 0.0355(5) 0.0851(9) 0.0377(5) -0.0204(6) -0.0054(4) 0.0084(5)
F8 0.0342(5) 0.0646(7) 0.0397(5) 0.0172(5) 0.0117(4) 0.0134(5)
F9 0.0226(4) 0.0565(6) 0.0555(6) -0.0028(5) 0.0146(4) 0.0033(4)
C10 0.0280(7) 0.0302(8) 0.0411(8) 0.0020(6) 0.0124(6) 0.0012(6)
F10 0.0316(5) 0.0366(5) 0.0537(6) -0.0006(4) 0.0188(4) 0.0067(4)
F11 0.0441(5) 0.0337(5) 0.0730(7) 0.0174(5) 0.0274(5) 0.0053(4)
F12 0.0435(5) 0.0356(5) 0.0511(6) -0.0158(4) 0.0091(4) 0.0015(4)
C11 0.0271(7) 0.0286(7) 0.0291(7) -0.0024(6) 0.0063(5) -0.0023(6)
F13 0.0227(4) 0.0444(5) 0.0329(4) -0.0068(4) 0.0001(3) 0.0005(4)
F14 0.0375(5) 0.0477(6) 0.0273(4) -0.0077(4) 0.0080(3) -0.0041(4)
F15 0.0374(5) 0.0300(5) 0.0462(5) -0.0021(4) 0.0084(4) -0.0106(4)
C12 0.0227(6) 0.0234(7) 0.0288(6) -0.0003(5) 0.0052(5) 0.0004(5)
C13 0.0221(6) 0.0276(7) 0.0279(7) -0.0034(6) 0.0061(5) 0.0021(5)
N1 0.0354(7) 0.0315(7) 0.0401(7) -0.0041(6) 0.0154(6) -0.0051(6)
C14 0.0336(8) 0.0292(8) 0.0469(9) 0.0000(7) 0.0178(7) -0.0016(6)
N2 0.0755(12) 0.0300(8) 0.0882(13) -0.0080(8) 0.0498(11) -0.0004(8)
N3 0.0285(6) 0.0233(6) 0.0401(7) -0.0041(5) 0.0123(5) -0.0002(5)
C15 0.0446(9) 0.0286(8) 0.0454(9) -0.0062(7) 0.0222(7) -0.0009(7)
C16 0.0862(15) 0.0401(10) 0.0528(11) 0.0003(9) 0.0382(11) -0.0039(10)
C17 0.0318(8) 0.0265(8) 0.0580(10) -0.0071(7) 0.0120(7) -0.0044(6)
C18 0.0310(9) 0.0488(12) 0.1101(19) -0.0111(12) 0.0146(10) -0.0028(8)
C19 0.0304(7) 0.0347(9) 0.0473(9) -0.0041(7) 0.0158(7) 0.0044(6)
C20 0.0313(8) 0.0637(13) 0.0646(12) -0.0074(10) 0.0162(8) -0.0055(8)
C21 0.0480(9) 0.0276(8) 0.0460(9) 0.0009(7) 0.0136(7) -0.0016(7)
C22 0.0675(13) 0.0525(12) 0.0424(10) 0.0019(9) 0.0133(9) -0.0058(10)

loop_
_atom_type_symbol
_atom_type_description
_atom_type_scat_dispersion_real
_atom_type_scat_dispersion_imag
_atom_type_scat_source
C C 0.0033 0.0016 'International Tables Vol C Tables 4.2.6.8 and 6.1.1.4'
H H 0.0000 0.0000 'International Tables Vol C Tables 4.2.6.8 and 6.1.1.4'
N N 0.0061 0.0033 'International Tables Vol C Tables 4.2.6.8 and 6.1.1.4'
F F 0.0171 0.0103 'International Tables Vol C Tables 4.2.6.8 and 6.1.1.4'

loop_
_geom_angle_atom_site_label_1
_geom_angle_atom_site_label_2
_geom_angle_atom_site_label_3
_geom_angle
C12 C1 C2 126.03(13)
C12 C1 C6 121.65(12)
C2 C1 C6 112.15(12)
C3 C2 C1 116.54(13)
C3 C2 C7 125.09(13)
C1 C2 C7 118.34(12)
C2 C3 C4 120.26(13)
C2 C3 C8 119.99(13)
C4 C3 C8 119.74(12)
C3 C4 C5 116.87(12)
C3 C4 C9 121.67(13)
C5 C4 C9 120.76(14)
C6 C5 C4 119.14(13)
C6 C5 C10 120.90(12)
C4 C5 C10 119.97(12)
C5 C6 C1 117.90(12)
C5 C6 C11 123.88(13)
C1 C6 C11 117.80(12)
F2 C7 F1 106.3(3)
F2 C7 F3 106.6(3)
F1 C7 F3 106.6(3)
F3A C7 F2A 106.3(3)
F3A C7 F1A 105.8(3)
F2A C7 F1A 105.0(3)
F2 C7 C2 112.2(3)
F1 C7 C2 114.4(5)
F3 C7 C2 110.2(4)
F3A C7 C2 117.3(3)
F2A C7 C2 112.1(3)
F1A C7 C2 109.5(6)
F5A C8 F4A 106.6(3)
F5A C8 F6A 106.5(3)
F4A C8 F6A 105.8(3)
F6 C8 F4 106.3(3)
F6 C8 F5 106.6(3)
F4 C8 F5 106.1(2)
F5A C8 C3 114.9(4)
F4A C8 C3 110.3(3)
F6A C8 C3 112.1(5)
F6 C8 C3 114.0(4)
F4 C8 C3 114.1(2)
F5 C8 C3 109.2(3)
F9 C9 F7 106.37(12)
F9 C9 F8 105.66(13)
F7 C9 F8 105.44(13)
F9 C9 C4 116.96(13)
F7 C9 C4 110.29(13)
F8 C9 C4 111.36(13)
F10 C10 F12 104.92(12)
F10 C10 F11 107.02(12)
F12 C10 F11 106.66(13)
F10 C10 C5 112.91(12)
F12 C10 C5 112.77(12)
F11 C10 C5 112.04(12)
F13 C11 F15 106.60(11)
F13 C11 F14 105.03(11)
F15 C11 F14 106.95(12)
F13 C11 C6 112.32(12)
F15 C11 C6 113.82(12)
F14 C11 C6 111.55(11)
C1 C12 C14 125.68(13)
C1 C12 C13 120.39(13)
C14 C12 C13 112.24(12)
N1 C13 C12 174.89(15)
N2 C14 C12 175.21(18)
C21 N3 C15 106.07(12)
C21 N3 C17 111.35(13)
C15 N3 C17 111.52(12)
C21 N3 C19 111.31(12)
C15 N3 C19 110.90(12)
C17 N3 C19 105.80(11)
C16 C15 N3 115.23(14)
C18 C17 N3 115.26(14)
C20 C19 N3 114.96(14)
C22 C21 N3 115.86(15)

loop_
_geom_bond_atom_site_label_1
_geom_bond_atom_site_label_2
_geom_bond_distance
C1 C12 1.3895(19)
C1 C2 1.4469(19)
C1 C6 1.452(2)
C2 C3 1.395(2)
C2 C7 1.510(2)
C3 C4 1.415(2)
C3 C8 1.527(2)
C4 C5 1.4169(19)
C4 C9 1.511(2)
C5 C6 1.3911(19)
C5 C10 1.519(2)
C6 C11 1.5166(19)
C7 F2 1.294(5)
C7 F1 1.299(5)
C7 F3 1.299(5)
C7 F3A 1.370(4)
C7 F2A 1.374(4)
C7 F1A 1.378(4)
C8 F5A 1.303(5)
C8 F4A 1.307(5)
C8 F6A 1.308(5)
C8 F6 1.328(4)
C8 F4 1.332(3)
C8 F5 1.334(4)
C9 F9 1.3394(17)
C9 F7 1.3434(19)
C9 F8 1.345(2)
C10 F10 1.3368(17)
C10 F12 1.3374(18)
C10 F11 1.3417(18)
C11 F13 1.3387(17)
C11 F15 1.3393(18)
C11 F14 1.3447(17)
C12 C14 1.423(2)
C12 C13 1.430(2)
C13 N1 1.148(2)
C14 N2 1.147(2)
N3 C21 1.514(2)
N3 C15 1.517(2)
N3 C17 1.5190(19)
N3 C19 1.5198(19)
C15 C16 1.513(3)
C17 C18 1.511(2)
C19 C20 1.513(2)
C21 C22 1.511(3)

loop_
_geom_torsion_atom_site_label_1
_geom_torsion_atom_site_label_2
_geom_torsion_atom_site_label_3
_geom_torsion_atom_site_label_4
_geom_torsion
C12 C1 C2 C3 -134.18(14)
C6 C1 C2 C3 41.10(17)
C12 C1 C2 C7 47.50(19)
C6 C1 C2 C7 -137.22(12)
C1 C2 C3 C4 -11.9(2)
C7 C2 C3 C4 166.25(13)
C1 C2 C3 C8 167.83(12)
C7 C2 C3 C8 -14.0(2)
C2 C3 C4 C5 -20.2(2)
C8 C3 C4 C5 160.02(12)
C2 C3 C4 C9 150.26(13)
C8 C3 C4 C9 -29.5(2)
C3 C4 C5 C6 21.59(19)
C9 C4 C5 C6 -148.97(13)
C3 C4 C5 C10 -158.02(13)
C9 C4 C5 C10 31.42(19)
C4 C5 C6 C1 9.09(19)
C10 C5 C6 C1 -171.30(12)
C4 C5 C6 C11 -163.22(13)
C10 C5 C6 C11 16.4(2)
C12 C1 C6 C5 135.51(13)
C2 C1 C6 C5 -40.01(17)
C12 C1 C6 C11 -51.71(18)
C2 C1 C6 C11 132.78(13)
C3 C2 C7 F2 -45.2(6)
C1 C2 C7 F2 132.9(6)
C3 C2 C7 F1 -166.5(5)
C1 C2 C7 F1 11.6(5)
C3 C2 C7 F3 73.4(5)
C1 C2 C7 F3 -108.4(5)
C3 C2 C7 F3A 60.5(3)
C1 C2 C7 F3A -121.3(3)
C3 C2 C7 F2A -62.8(3)
C1 C2 C7 F2A 115.3(2)
C3 C2 C7 F1A -179.0(3)
C1 C2 C7 F1A -0.8(3)
C2 C3 C8 F5A -60.0(6)
C4 C3 C8 F5A 119.8(6)
C2 C3 C8 F4A 60.5(6)
C4 C3 C8 F4A -119.7(6)
C2 C3 C8 F6A 178.2(5)
C4 C3 C8 F6A -2.0(5)
C2 C3 C8 F6 159.0(2)
C4 C3 C8 F6 -21.2(3)
C2 C3 C8 F4 36.6(2)
C4 C3 C8 F4 -143.59(18)
C2 C3 C8 F5 -81.8(2)
C4 C3 C8 F5 97.9(2)
C3 C4 C9 F9 92.17(18)
C5 C4 C9 F9 -97.73(17)
C3 C4 C9 F7 -29.51(19)
C5 C4 C9 F7 140.58(14)
C3 C4 C9 F8 -146.22(13)
C5 C4 C9 F8 23.88(19)
C6 C5 C10 F10 -163.31(13)
C4 C5 C10 F10 16.29(19)
C6 C5 C10 F12 -44.58(18)
C4 C5 C10 F12 135.02(13)
C6 C5 C10 F11 75.77(17)
C4 C5 C10 F11 -104.62(15)
C5 C6 C11 F13 179.54(12)
C1 C6 C11 F13 7.22(17)
C5 C6 C11 F15 -59.21(18)
C1 C6 C11 F15 128.47(13)
C5 C6 C11 F14 61.92(18)
C1 C6 C11 F14 -110.40(14)
C2 C1 C12 C14 -4.3(2)
C6 C1 C12 C14 -179.14(13)
C2 C1 C12 C13 159.72(13)
C6 C1 C12 C13 -15.15(19)
C21 N3 C15 C16 176.70(15)
C17 N3 C15 C16 -61.92(19)
C19 N3 C15 C16 55.71(19)
C21 N3 C17 C18 60.0(2)
C15 N3 C17 C18 -58.3(2)
C19 N3 C17 C18 -178.96(18)
C21 N3 C19 C20 -62.21(18)
C15 N3 C19 C20 55.62(19)
C17 N3 C19 C20 176.69(15)
C15 N3 C21 C22 178.97(15)
C17 N3 C21 C22 57.48(19)
C19 N3 C21 C22 -60.31(19)
